data_7117681
loop_
_publ_author_name
'Santosh J. Gharpure'
'V. Prasath'
'Vinod Kumar'

_publ_section_title
;
 Stereoselective synthesis of 2,3-disubstituted indoline, pyrrolidine and
 cyclic ether-fused 1,2-dihydroquinoline derivatives using alkyne iminium
 ion cyclization of vinylogous carbamates: switch of regioselectivity
 using an internal hydroxy group as a nucleophile
;
_journal_name_full Chem.Commun.
_journal_page_first 13623
_journal_paper_doi 10.1039/C5cc05292K
_journal_volume 51
_journal_year 2015
_chemical_formula_moiety 'C17 H21 N O5 S'
_chemical_formula_sum 'C17 H21 N O5 S'
_chemical_formula_weight 351.42
_space_group_IT_number 14
_symmetry_cell_setting monoclinic
_symmetry_Int_Tables_number 14
_symmetry_space_group_name_Hall '-P 2yn'
_symmetry_space_group_name_H-M 'P 1 21/n 1'
_atom_sites_solution_hydrogens geom
_atom_sites_solution_primary direct
_atom_sites_solution_secondary difmap
_audit_update_record
;
2015-06-25 deposited with the CCDC.
2015-07-20 downloaded from the CCDC.
;
_cell_angle_alpha 90.0000
_cell_angle_beta 91.288(11)
_cell_angle_gamma 90.0000
_cell_formula_units_Z 4
_cell_length_a 13.648(5)
_cell_length_b 8.763(3)
_cell_length_c 14.280(6)
_cell_measurement_reflns_used 1558
_cell_measurement_temperature 100
_cell_measurement_theta_max 68.50
_cell_measurement_theta_min 6.70
_cell_volume 1707.4(11)
_computing_cell_refinement 'CrystalClear-SM Expert 2.1 b28'
_computing_data_collection 'CrystalClear-SM Expert 2.1 b28 (Rigaku, 2013)'
_computing_data_reduction 'CrystalClear-SM Expert 2.1 b28'
_computing_molecular_graphics 'CrystalStructure 4.0'
_computing_publication_material 'CrystalStructure 4.0 (Rigaku, 2010)'
_computing_structure_refinement 'SHELXL97 (Sheldrick, 2008)'
_computing_structure_solution 'SIR92 (Altomare, et al., 1994)'
_diffrn_ambient_temperature 100
_diffrn_detector_area_resol_mean 7.111
_diffrn_measured_fraction_theta_full 0.989
_diffrn_measured_fraction_theta_max 0.989
_diffrn_measurement_device_type 'Rigaku Saturn724'
_diffrn_measurement_method \w
_diffrn_radiation_type 'Cu K\a'
_diffrn_radiation_wavelength 1.54190
_diffrn_reflns_av_R_equivalents 0.0717
_diffrn_reflns_limit_h_max 16
_diffrn_reflns_limit_h_min -16
_diffrn_reflns_limit_k_max 10
_diffrn_reflns_limit_k_min -9
_diffrn_reflns_limit_l_max 17
_diffrn_reflns_limit_l_min -12
_diffrn_reflns_number 8397
_diffrn_reflns_theta_full 68.47
_diffrn_reflns_theta_max 68.47
_diffrn_standards_interval_count .
_diffrn_standards_number 0
_exptl_absorpt_coefficient_mu 1.923
_exptl_absorpt_correction_T_max 0.908
_exptl_absorpt_correction_T_min 0.715
_exptl_absorpt_correction_type numerical
_exptl_absorpt_process_details 'NUMABS (Rigaku, 1999)'
_exptl_crystal_colour colorless
_exptl_crystal_density_diffrn 1.367
_exptl_crystal_density_method 'not measured'
_exptl_crystal_description prism
_exptl_crystal_F_000 744.00
_exptl_crystal_size_max 0.170
_exptl_crystal_size_mid 0.130
_exptl_crystal_size_min 0.050
_refine_diff_density_max 0.420
_refine_diff_density_min -0.950
_refine_ls_extinction_method none
_refine_ls_goodness_of_fit_ref 1.174
_refine_ls_hydrogen_treatment constr
_refine_ls_number_parameters 217
_refine_ls_number_reflns 3113
_refine_ls_number_restraints 0
_refine_ls_R_factor_gt 0.0578
_refine_ls_shift/su_max 0.000
_refine_ls_structure_factor_coef Fsqd
_refine_ls_weighting_details 'w = 1/[\s^2^(Fo^2^)+(0.1541P)^2^+0.0000P] where P=(Fo^2^+2Fc^2^)/3'
_refine_ls_weighting_scheme calc
_refine_ls_wR_factor_ref 0.2492
_reflns_number_gt 2145
_reflns_number_total 3113
_reflns_threshold_expression F^2^>2.0\s(F^2^)
_cod_data_source_file c5cc05292k2.cif
_cod_data_source_block SJG-VPS-10-18-A-1
_cod_original_cell_volume 1707.4(12)
_cod_database_code 7117681

loop_
_symmetry_equiv_pos_site_id
_symmetry_equiv_pos_as_xyz
1 +X,+Y,+Z
2 1/2-X,1/2+Y,1/2-Z
3 -X,-Y,-Z
4 1/2+X,1/2-Y,1/2+Z

loop_
_atom_site_label
_atom_site_type_symbol
_atom_site_fract_x
_atom_site_fract_y
_atom_site_fract_z
_atom_site_U_iso_or_equiv
_atom_site_adp_type
_atom_site_occupancy
_atom_site_symmetry_multiplicity
_atom_site_calc_flag
_atom_site_refinement_flags
_atom_site_disorder_assembly
_atom_site_disorder_group
S1 S 0.17468(6) -0.01926(10) -0.02946(6) 0.0223(4) Uani 1.0 4 d . . .
O1 O 0.21195(17) 0.1127(3) 0.31877(17) 0.0241(7) Uani 1.0 4 d . . .
O2 O 0.06685(19) 0.3950(4) -0.10216(19) 0.0294(7) Uani 1.0 4 d . . .
O3 O 0.2211(2) 0.4790(4) -0.0744(2) 0.0309(7) Uani 1.0 4 d . . .
O4 O 0.08730(18) 0.0148(3) -0.08221(18) 0.0252(7) Uani 1.0 4 d . . .
O5 O 0.26084(19) -0.0667(4) -0.0775(2) 0.0322(7) Uani 1.0 4 d . . .
N1 N 0.2048(2) 0.1379(4) 0.0298(3) 0.0210(7) Uani 1.0 4 d . . .
C1 C 0.2971(3) 0.1411(4) 0.0795(3) 0.0197(8) Uani 1.0 4 d . . .
C2 C 0.3839(3) 0.1467(5) 0.0306(3) 0.0244(8) Uani 1.0 4 d . . .
C3 C 0.4734(3) 0.1487(5) 0.0798(3) 0.0245(9) Uani 1.0 4 d . . .
C4 C 0.4747(3) 0.1452(4) 0.1769(3) 0.0251(9) Uani 1.0 4 d . . .
C5 C 0.3871(3) 0.1417(4) 0.2249(3) 0.0239(9) Uani 1.0 4 d . . .
C6 C 0.2985(3) 0.1415(4) 0.1774(3) 0.0193(8) Uani 1.0 4 d . . .
C7 C 0.2041(3) 0.1467(4) 0.2255(3) 0.0191(8) Uani 1.0 4 d . . .
C8 C 0.1183(3) 0.0904(5) 0.3627(3) 0.0274(9) Uani 1.0 4 d . . .
C9 C 0.0479(3) 0.2173(5) 0.3371(3) 0.0304(9) Uani 1.0 4 d . . .
C10 C 0.0270(3) 0.2175(5) 0.2314(3) 0.0267(9) Uani 1.0 4 d . . .
C11 C 0.1212(3) 0.1879(4) 0.1803(3) 0.0231(8) Uani 1.0 4 d . . .
C12 C 0.1237(3) 0.2200(4) 0.0764(3) 0.0218(8) Uani 1.0 4 d . . .
C13 C 0.1345(3) 0.3910(4) 0.0554(3) 0.0229(8) Uani 1.0 4 d . . .
C14 C 0.1345(3) 0.4209(4) -0.0485(3) 0.0227(8) Uani 1.0 4 d . . .
C15 C 0.2303(4) 0.5078(6) -0.1742(3) 0.0367(11) Uani 1.0 4 d . . .
C16 C 0.3263(4) 0.5904(5) -0.1855(4) 0.0362(10) Uani 1.0 4 d . . .
C17 C 0.1461(3) -0.1587(5) 0.0541(3) 0.0299(9) Uani 1.0 4 d . . .
H2 H 0.3823 0.1491 -0.0360 0.0292 Uiso 1.0 4 calc R . .
H3 H 0.5332 0.1526 0.0470 0.0294 Uiso 1.0 4 calc R . .
H4 H 0.5354 0.1450 0.2107 0.0301 Uiso 1.0 4 calc R . .
H5 H 0.3887 0.1395 0.2915 0.0287 Uiso 1.0 4 calc R . .
H8A H 0.1281 0.0872 0.4316 0.0328 Uiso 1.0 4 calc R . .
H8B H 0.0901 -0.0086 0.3424 0.0328 Uiso 1.0 4 calc R . .
H9A H 0.0764 0.3167 0.3563 0.0365 Uiso 1.0 4 calc R . .
H9B H -0.0141 0.2031 0.3707 0.0365 Uiso 1.0 4 calc R . .
H10A H -0.0217 0.1374 0.2152 0.0320 Uiso 1.0 4 calc R . .
H10B H -0.0006 0.3174 0.2120 0.0320 Uiso 1.0 4 calc R . .
H12 H 0.0603 0.1845 0.0475 0.0261 Uiso 1.0 4 calc R . .
H13A H 0.0798 0.4476 0.0837 0.0275 Uiso 1.0 4 calc R . .
H13B H 0.1966 0.4289 0.0841 0.0275 Uiso 1.0 4 calc R . .
H15A H 0.1751 0.5714 -0.1979 0.0440 Uiso 1.0 4 calc R . .
H15B H 0.2303 0.4105 -0.2095 0.0440 Uiso 1.0 4 calc R . .
H16A H 0.3801 0.5262 -0.1617 0.0434 Uiso 1.0 4 calc R . .
H16B H 0.3253 0.6863 -0.1502 0.0434 Uiso 1.0 4 calc R . .
H16C H 0.3360 0.6125 -0.2519 0.0434 Uiso 1.0 4 calc R . .
H17A H 0.1216 -0.2505 0.0221 0.0358 Uiso 1.0 4 calc R . .
H17B H 0.0957 -0.1193 0.0954 0.0358 Uiso 1.0 4 calc R . .
H17C H 0.2051 -0.1841 0.0912 0.0358 Uiso 1.0 4 calc R . .

loop_
_atom_site_aniso_label
_atom_site_aniso_U_11
_atom_site_aniso_U_22
_atom_site_aniso_U_33
_atom_site_aniso_U_12
_atom_site_aniso_U_13
_atom_site_aniso_U_23
S1 0.0232(6) 0.0192(5) 0.0246(6) -0.0002(4) 0.0038(4) -0.0044(4)
O1 0.0217(13) 0.0331(16) 0.0175(13) 0.0033(11) 0.0032(10) 0.0043(11)
O2 0.0281(14) 0.0341(16) 0.0256(15) -0.0043(12) -0.0057(11) 0.0039(13)
O3 0.0311(15) 0.0316(15) 0.0302(16) -0.0070(12) 0.0064(12) 0.0029(13)
O4 0.0247(15) 0.0264(14) 0.0242(14) -0.0019(11) -0.0032(11) -0.0047(11)
O5 0.0287(15) 0.0330(16) 0.0353(16) 0.0021(13) 0.0076(12) -0.0145(13)
N1 0.0165(15) 0.0166(15) 0.0301(17) 0.0003(11) 0.0051(13) -0.0026(13)
C1 0.0221(18) 0.0157(17) 0.0211(18) 0.0017(13) -0.0036(14) -0.0013(14)
C2 0.027(2) 0.0256(19) 0.0210(18) 0.0021(15) 0.0034(15) -0.0006(16)
C3 0.0150(17) 0.0247(19) 0.034(2) -0.0015(14) 0.0042(15) -0.0042(17)
C4 0.0216(19) 0.0201(18) 0.034(2) -0.0029(14) 0.0048(16) -0.0040(16)
C5 0.0265(19) 0.0174(18) 0.028(2) 0.0012(14) 0.0037(16) -0.0030(15)
C6 0.0159(17) 0.0204(18) 0.0214(18) 0.0004(13) -0.0037(14) 0.0005(14)
C7 0.0216(18) 0.0190(17) 0.0165(17) -0.0045(14) -0.0028(14) -0.0052(14)
C8 0.029(2) 0.030(2) 0.024(2) 0.0042(16) 0.0113(16) 0.0043(17)
C9 0.027(2) 0.030(3) 0.034(2) -0.0040(17) 0.0104(16) -0.0037(18)
C10 0.0179(18) 0.031(2) 0.031(2) -0.0031(15) 0.0061(15) -0.0078(17)
C11 0.0201(18) 0.0186(17) 0.031(2) 0.0022(14) 0.0076(15) -0.0041(16)
C12 0.0169(17) 0.0175(18) 0.031(2) 0.0001(14) 0.0057(14) -0.0024(15)
C13 0.0242(19) 0.0188(18) 0.026(2) 0.0034(14) -0.0006(15) -0.0050(15)
C14 0.0228(19) 0.0155(17) 0.030(2) -0.0004(14) 0.0015(16) 0.0006(16)
C15 0.041(3) 0.040(3) 0.029(3) -0.011(2) 0.0065(19) 0.0028(19)
C16 0.038(3) 0.030(3) 0.040(3) -0.0044(18) 0.0139(19) -0.003(2)
C17 0.029(2) 0.026(2) 0.035(3) -0.0040(16) -0.0042(17) 0.0032(18)

loop_
_atom_type_symbol
_atom_type_description
_atom_type_scat_dispersion_real
_atom_type_scat_dispersion_imag
_atom_type_scat_source
C C 0.0181 0.0091
;
International Tables for Crystallography
(1992, Vol. C, Tables 4.2.6.8 and 6.1.1.4)
;
H H 0.0000 0.0000
;
International Tables for Crystallography
(1992, Vol. C, Table 6.1.1.4)
;
N N 0.0311 0.0180
;
International Tables for Crystallography
(1992, Vol. C, Tables 4.2.6.8 and 6.1.1.4)
;
O O 0.0492 0.0322
;
International Tables for Crystallography
(1992, Vol. C, Tables 4.2.6.8 and 6.1.1.4)
;
S S 0.3331 0.5567
;
International Tables for Crystallography
(1992, Vol. C, Tables 4.2.6.8 and 6.1.1.4)
;

loop_
_geom_angle_atom_site_label_1
_geom_angle_atom_site_label_2
_geom_angle_atom_site_label_3
_geom_angle
_geom_angle_publ_flag
_geom_angle_site_symmetry_1
_geom_angle_site_symmetry_2
_geom_angle_site_symmetry_3
O4 S1 O5 119.43(17) yes . . .
O4 S1 N1 106.80(16) yes . . .
O4 S1 C17 107.95(18) yes . . .
O5 S1 N1 106.71(16) yes . . .
O5 S1 C17 108.63(19) yes . . .
N1 S1 C17 106.65(18) yes . . .
C7 O1 C8 113.6(3) yes . . .
C14 O3 C15 115.5(3) yes . . .
S1 N1 C1 118.2(3) yes . . .
S1 N1 C12 116.8(3) yes . . .
C1 N1 C12 115.0(3) yes . . .
N1 C1 C2 120.1(4) yes . . .
N1 C1 C6 119.2(3) yes . . .
C2 C1 C6 120.6(4) yes . . .
C1 C2 C3 119.6(4) yes . . .
C2 C3 C4 119.6(4) yes . . .
C3 C4 C5 120.2(4) yes . . .
C4 C5 C6 120.8(4) yes . . .
C1 C6 C5 119.2(4) yes . . .
C1 C6 C7 118.2(3) yes . . .
C5 C6 C7 122.6(4) yes . . .
O1 C7 C6 113.4(3) yes . . .
O1 C7 C11 125.1(4) yes . . .
C6 C7 C11 121.5(4) yes . . .
O1 C8 C9 111.0(4) yes . . .
C8 C9 C10 110.1(4) yes . . .
C9 C10 C11 109.5(3) yes . . .
C7 C11 C10 122.1(4) yes . . .
C7 C11 C12 119.0(4) yes . . .
C10 C11 C12 118.6(3) yes . . .
N1 C12 C11 112.5(3) yes . . .
N1 C12 C13 107.9(3) yes . . .
C11 C12 C13 112.2(3) yes . . .
C12 C13 C14 111.4(3) yes . . .
O2 C14 O3 124.0(4) yes . . .
O2 C14 C13 125.2(4) yes . . .
O3 C14 C13 110.8(3) yes . . .
O3 C15 C16 106.3(4) yes . . .
C1 C2 H2 120.198 no . . .
C3 C2 H2 120.204 no . . .
C2 C3 H3 120.198 no . . .
C4 C3 H3 120.203 no . . .
C3 C4 H4 119.910 no . . .
C5 C4 H4 119.912 no . . .
C4 C5 H5 119.605 no . . .
C6 C5 H5 119.590 no . . .
O1 C8 H8A 109.430 no . . .
O1 C8 H8B 109.431 no . . .
C9 C8 H8A 109.430 no . . .
C9 C8 H8B 109.439 no . . .
H8A C8 H8B 108.025 no . . .
C8 C9 H9A 109.644 no . . .
C8 C9 H9B 109.647 no . . .
C10 C9 H9A 109.645 no . . .
C10 C9 H9B 109.637 no . . .
H9A C9 H9B 108.154 no . . .
C9 C10 H10A 109.780 no . . .
C9 C10 H10B 109.778 no . . .
C11 C10 H10A 109.786 no . . .
C11 C10 H10B 109.785 no . . .
H10A C10 H10B 108.239 no . . .
N1 C12 H12 107.998 no . . .
C11 C12 H12 108.003 no . . .
C13 C12 H12 108.004 no . . .
C12 C13 H13A 109.353 no . . .
C12 C13 H13B 109.350 no . . .
C14 C13 H13A 109.351 no . . .
C14 C13 H13B 109.361 no . . .
H13A C13 H13B 107.990 no . . .
O3 C15 H15A 110.467 no . . .
O3 C15 H15B 110.457 no . . .
C16 C15 H15A 110.462 no . . .
C16 C15 H15B 110.461 no . . .
H15A C15 H15B 108.649 no . . .
C15 C16 H16A 109.469 no . . .
C15 C16 H16B 109.467 no . . .
C15 C16 H16C 109.470 no . . .
H16A C16 H16B 109.474 no . . .
H16A C16 H16C 109.473 no . . .
H16B C16 H16C 109.475 no . . .
S1 C17 H17A 109.469 no . . .
S1 C17 H17B 109.469 no . . .
S1 C17 H17C 109.467 no . . .
H17A C17 H17B 109.472 no . . .
H17A C17 H17C 109.472 no . . .
H17B C17 H17C 109.478 no . . .

loop_
_geom_bond_atom_site_label_1
_geom_bond_atom_site_label_2
_geom_bond_distance
_geom_bond_publ_flag
_geom_bond_site_symmetry_1
_geom_bond_site_symmetry_2
S1 O4 1.428(3) yes . .
S1 O5 1.437(3) yes . .
S1 N1 1.663(3) yes . .
S1 C17 1.758(5) yes . .
O1 C7 1.367(5) yes . .
O1 C8 1.449(5) yes . .
O2 C14 1.208(5) yes . .
O3 C14 1.347(5) yes . .
O3 C15 1.456(6) yes . .
N1 C1 1.432(5) yes . .
N1 C12 1.490(5) yes . .
C1 C2 1.389(6) yes . .
C1 C6 1.398(5) yes . .
C2 C3 1.397(5) yes . .
C3 C4 1.386(6) yes . .
C4 C5 1.392(6) yes . .
C5 C6 1.373(5) yes . .
C6 C7 1.474(5) yes . .
C7 C11 1.340(5) yes . .
C8 C9 1.510(6) yes . .
C9 C10 1.530(6) yes . .
C10 C11 1.515(6) yes . .
C11 C12 1.511(6) yes . .
C12 C13 1.536(5) yes . .
C13 C14 1.506(6) yes . .
C15 C16 1.509(7) yes . .
C2 H2 0.950 no . .
C3 H3 0.950 no . .
C4 H4 0.950 no . .
C5 H5 0.950 no . .
C8 H8A 0.990 no . .
C8 H8B 0.990 no . .
C9 H9A 0.990 no . .
C9 H9B 0.990 no . .
C10 H10A 0.990 no . .
C10 H10B 0.990 no . .
C12 H12 1.000 no . .
C13 H13A 0.990 no . .
C13 H13B 0.990 no . .
C15 H15A 0.990 no . .
C15 H15B 0.990 no . .
C16 H16A 0.980 no . .
C16 H16B 0.980 no . .
C16 H16C 0.980 no . .
C17 H17A 0.980 no . .
C17 H17B 0.980 no . .
C17 H17C 0.980 no . .

loop_
_geom_contact_atom_site_label_1
_geom_contact_atom_site_label_2
_geom_contact_distance
_geom_contact_publ_flag
_geom_contact_site_symmetry_1
_geom_contact_site_symmetry_2
S1 C2 3.300(4) no . .
S1 C11 3.592(4) no . .
O1 C5 2.778(5) no . .
O1 C10 2.939(5) no . .
O2 O4 3.355(4) no . .
O2 N1 3.466(4) no . .
O2 C12 3.061(5) no . .
O2 C15 2.668(6) no . .
O3 N1 3.349(5) no . .
O3 C12 3.419(5) no . .
O4 C12 2.926(5) no . .
O5 C1 2.922(5) no . .
O5 C2 2.930(5) no . .
N1 C7 2.796(5) no . .
N1 C14 2.876(5) no . .
C1 C4 2.767(6) no . .
C1 C11 2.856(6) no . .
C1 C13 3.130(5) no . .
C1 C17 3.353(6) no . .
C2 C5 2.775(6) no . .
C3 C6 2.791(5) no . .
C6 C12 2.844(5) no . .
C6 C13 3.557(5) no . .
C7 C9 2.761(6) no . .
C7 C13 3.359(5) no . .
C8 C11 2.742(6) no . .
C10 C13 3.309(6) no . .
C11 C17 3.552(6) no . .
C12 C17 3.349(6) no . .
O1 C13 3.350(5) no . 2_545
O1 C17 3.302(5) no . 2_555
O2 C4 3.389(5) no . 4_454
O2 C5 3.456(5) no . 4_454
O2 C13 3.406(5) no . 3_565
O4 O4 3.393(4) no . 3_555
O4 C10 3.311(5) no . 3_555
O4 C12 3.542(5) no . 3_555
O4 C17 3.458(5) no . 3_555
O5 C16 3.502(6) no . 1_545
C3 C3 3.549(6) no . 3_655
C4 O2 3.389(5) no . 4_555
C4 C16 3.570(6) no . 3_665
C5 O2 3.456(5) no . 4_555
C10 O4 3.311(5) no . 3_555
C12 O4 3.542(5) no . 3_555
C13 O1 3.350(5) no . 2_555
C13 O2 3.406(5) no . 3_565
C16 O5 3.502(6) no . 1_565
C16 C4 3.570(6) no . 3_665
C17 O1 3.302(5) no . 2_545
C17 O4 3.458(5) no . 3_555
S1 H2 3.1975 no . .
S1 H12 2.6284 no . .
O1 H5 2.4628 no . .
O1 H9A 2.6361 no . .
O1 H9B 3.2863 no . .
O1 H10A 3.4915 no . .
O2 H12 2.8263 no . .
O2 H13A 2.6950 no . .
O2 H13B 3.1760 no . .
O2 H15A 2.5558 no . .
O2 H15B 2.7378 no . .
O3 H13A 3.0145 no . .
O3 H13B 2.3375 no . .
O3 H16A 2.5604 no . .
O3 H16B 2.5607 no . .
O3 H16C 3.2295 no . .
O4 H12 2.4099 no . .
O4 H17A 2.7954 no . .
O4 H17B 2.7955 no . .
O4 H17C 3.4029 no . .
O5 H2 2.5753 no . .
O5 H17A 2.8896 no . .
O5 H17B 3.4123 no . .
O5 H17C 2.7436 no . .
N1 H2 2.6196 no . .
N1 H13A 3.3052 no . .
N1 H13B 2.6690 no . .
N1 H17A 3.5887 no . .
N1 H17B 2.8699 no . .
N1 H17C 2.9547 no . .
C1 H3 3.2674 no . .
C1 H5 3.2492 no . .
C1 H12 3.2751 no . .
C1 H13B 2.8724 no . .
C1 H17B 3.5835 no . .
C1 H17C 3.1199 no . .
C2 H4 3.2638 no . .
C3 H5 3.2613 no . .
C4 H2 3.2640 no . .
C5 H3 3.2659 no . .
C6 H2 3.2785 no . .
C6 H4 3.2572 no . .
C6 H13B 3.1578 no . .
C6 H17C 3.3480 no . .
C7 H5 2.6698 no . .
C7 H8A 3.1851 no . .
C7 H8B 2.6792 no . .
C7 H9A 2.9818 no . .
C7 H10A 3.0831 no . .
C7 H10B 3.1717 no . .
C7 H12 3.1932 no . .
C7 H13B 3.1925 no . .
C7 H17B 3.3091 no . .
C7 H17C 3.4756 no . .
C8 H10A 2.8417 no . .
C8 H10B 3.3270 no . .
C10 H8A 3.3478 no . .
C10 H8B 2.6683 no . .
C10 H12 2.6903 no . .
C10 H13A 3.0167 no . .
C11 H8B 2.9233 no . .
C11 H9A 2.8339 no . .
C11 H9B 3.3232 no . .
C11 H13A 2.7139 no . .
C11 H13B 2.7331 no . .
C11 H17B 2.9695 no . .
C12 H10A 2.9265 no . .
C12 H10B 2.7386 no . .
C12 H17B 3.0109 no . .
C13 H10B 3.0007 no . .
C14 H12 2.6938 no . .
C14 H15A 2.5794 no . .
C14 H15B 2.6719 no . .
C17 H12 3.2280 no . .
H2 H3 2.3528 no . .
H3 H4 2.3372 no . .
H4 H5 2.3347 no . .
H8A H9A 2.3797 no . .
H8A H9B 2.3411 no . .
H8B H9A 2.8635 no . .
H8B H9B 2.3775 no . .
H8B H10A 2.6713 no . .
H9A H10A 2.8634 no . .
H9A H10B 2.2928 no . .
H9B H10A 2.2940 no . .
H9B H10B 2.4888 no . .
H10A H12 2.6978 no . .
H10A H13A 3.5988 no . .
H10A H17B 3.2672 no . .
H10B H12 2.7662 no . .
H10B H13A 2.4398 no . .
H10B H13B 3.4281 no . .
H12 H13A 2.3762 no . .
H12 H13B 2.8769 no . .
H12 H17B 2.7879 no . .
H15A H16A 2.8616 no . .
H15A H16B 2.3694 no . .
H15A H16C 2.3708 no . .
H15B H16A 2.3696 no . .
H15B H16B 2.8616 no . .
H15B H16C 2.3707 no . .
S1 H10A 3.4954 no . 3_555
S1 H12 3.5231 no . 3_555
S1 H16C 3.3283 no . 2_544
O1 H13A 3.4545 no . 2_545
O1 H13B 2.4487 no . 2_545
O1 H17A 3.3950 no . 2_555
O1 H17C 2.4575 no . 2_555
O2 H4 2.7205 no . 4_454
O2 H5 2.8544 no . 4_454
O2 H10B 3.0920 no . 3_565
O2 H13A 2.4500 no . 3_565
O2 H16C 3.5149 no . 2_544
O2 H17A 3.1080 no . 3_555
O2 H17B 3.2830 no . 3_555
O3 H8A 3.0171 no . 2_555
O3 H17A 3.0729 no . 1_565
O4 H10A 2.4721 no . 3_555
O4 H12 2.7202 no . 3_555
O4 H16C 2.7476 no . 2_544
O4 H17B 2.6626 no . 3_555
O5 H3 2.9333 no . 3_655
O5 H4 3.4718 no . 3_655
O5 H15A 3.5553 no . 2_544
O5 H15B 3.0529 no . 2_544
O5 H16B 2.5641 no . 1_545
O5 H16C 3.1618 no . 2_544
C1 H9A 3.4401 no . 2_545
C2 H3 3.0731 no . 3_655
C2 H8B 3.5377 no . 2_555
C2 H9A 3.3507 no . 2_545
C2 H9B 3.0046 no . 4_554
C3 H2 3.3372 no . 3_655
C3 H3 3.2021 no . 3_655
C3 H8B 3.3235 no . 2_555
C3 H9A 3.1289 no . 2_545
C3 H9A 3.5299 no . 4_554
C3 H9B 3.2645 no . 4_554
C3 H16B 3.2437 no . 3_665
C4 H8B 3.1705 no . 2_555
C4 H9A 2.9968 no . 2_545
C4 H10B 3.2968 no . 2_545
C4 H16A 3.5053 no . 3_665
C4 H16B 3.1352 no . 3_665
C4 H16C 3.4950 no . 3_665
C5 H8B 3.2289 no . 2_555
C5 H9A 3.1195 no . 2_545
C5 H10B 3.3504 no . 2_545
C5 H13A 3.2424 no . 2_545
C5 H13B 3.5150 no . 2_545
C5 H17B 3.3159 no . 2_555
C5 H17C 3.3097 no . 2_555
C6 H8B 3.4370 no . 2_555
C6 H9A 3.3589 no . 2_545
C7 H13B 3.5645 no . 2_545
C7 H17C 3.2306 no . 2_555
C8 H13B 2.9791 no . 2_545
C8 H16A 3.4176 no . 4_455
C8 H17C 3.1739 no . 2_555
C9 H2 3.1544 no . 4_455
C9 H3 3.2178 no . 4_455
C9 H16A 3.1300 no . 4_455
C10 H15A 3.3462 no . 3_565
C10 H16A 3.3236 no . 4_455
C13 H5 3.1073 no . 2_555
C13 H17A 3.1809 no . 1_565
C14 H13A 3.1734 no . 3_565
C14 H17A 3.0571 no . 1_565
C15 H4 3.3725 no . 4_454
C15 H10B 3.5193 no . 3_565
C16 H3 3.5339 no . 3_665
C16 H4 3.0154 no . 3_665
C16 H9B 3.4531 no . 4_554
C16 H10A 3.2296 no . 4_554
C16 H15B 3.2652 no . 2_554
C17 H5 2.8747 no . 2_545
C17 H12 3.1479 no . 3_555
C17 H13A 3.5941 no . 1_545
H2 C3 3.3372 no . 3_655
H2 C9 3.1544 no . 4_554
H2 H3 2.8900 no . 3_655
H2 H9A 3.1085 no . 4_554
H2 H9B 2.3535 no . 4_554
H3 O5 2.9333 no . 3_655
H3 C2 3.0731 no . 3_655
H3 C3 3.2021 no . 3_655
H3 C9 3.2178 no . 4_554
H3 C16 3.5339 no . 3_665
H3 H2 2.8900 no . 3_655
H3 H3 3.1173 no . 3_655
H3 H8A 3.1135 no . 4_554
H3 H9A 3.5918 no . 2_545
H3 H9A 2.8126 no . 4_554
H3 H9B 2.8778 no . 4_554
H3 H16A 3.4523 no . 3_665
H3 H16B 2.7872 no . 3_665
H4 O2 2.7205 no . 4_555
H4 O5 3.4718 no . 3_655
H4 C15 3.3725 no . 4_555
H4 C16 3.0154 no . 3_665
H4 H8B 3.5583 no . 2_555
H4 H9A 3.3849 no . 2_545
H4 H10B 3.1165 no . 2_545
H4 H15A 2.9711 no . 4_555
H4 H15B 2.9109 no . 4_555
H4 H16A 3.1865 no . 3_665
H4 H16B 2.5729 no . 3_665
H4 H16C 2.8102 no . 3_665
H5 O2 2.8544 no . 4_555
H5 C13 3.1073 no . 2_545
H5 C17 2.8747 no . 2_555
H5 H9A 3.5674 no . 2_545
H5 H10B 3.2104 no . 2_545
H5 H13A 2.4817 no . 2_545
H5 H13B 2.8295 no . 2_545
H5 H17A 2.8376 no . 2_555
H5 H17B 2.6660 no . 2_555
H5 H17C 2.6324 no . 2_555
H8A O3 3.0171 no . 2_545
H8A H3 3.1135 no . 4_455
H8A H13B 2.7787 no . 2_545
H8A H16A 3.3339 no . 2_545
H8A H16B 3.2884 no . 2_545
H8A H17C 3.0552 no . 2_555
H8B C2 3.5377 no . 2_545
H8B C3 3.3235 no . 2_545
H8B C4 3.1705 no . 2_545
H8B C5 3.2289 no . 2_545
H8B C6 3.4370 no . 2_545
H8B H4 3.5583 no . 2_545
H8B H13B 3.1216 no . 2_545
H8B H16A 2.8683 no . 4_455
H9A C1 3.4401 no . 2_555
H9A C2 3.3507 no . 2_555
H9A C3 3.1289 no . 2_555
H9A C3 3.5299 no . 4_455
H9A C4 2.9968 no . 2_555
H9A C5 3.1195 no . 2_555
H9A C6 3.3589 no . 2_555
H9A H2 3.1085 no . 4_455
H9A H3 3.5918 no . 2_555
H9A H3 2.8126 no . 4_455
H9A H4 3.3849 no . 2_555
H9A H5 3.5674 no . 2_555
H9A H17C 3.0577 no . 2_555
H9B C2 3.0046 no . 4_455
H9B C3 3.2645 no . 4_455
H9B C16 3.4531 no . 4_455
H9B H2 2.3535 no . 4_455
H9B H3 2.8778 no . 4_455
H9B H16A 2.5109 no . 4_455
H10A S1 3.4954 no . 3_555
H10A O4 2.4721 no . 3_555
H10A C16 3.2296 no . 4_455
H10A H15A 3.3067 no . 3_565
H10A H15B 3.5995 no . 4_455
H10A H16A 2.6545 no . 4_455
H10A H16C 2.9714 no . 4_455
H10B O2 3.0920 no . 3_565
H10B C4 3.2968 no . 2_555
H10B C5 3.3504 no . 2_555
H10B C15 3.5193 no . 3_565
H10B H4 3.1165 no . 2_555
H10B H5 3.2104 no . 2_555
H10B H15A 2.5768 no . 3_565
H12 S1 3.5231 no . 3_555
H12 O4 2.7202 no . 3_555
H12 C17 3.1479 no . 3_555
H12 H17A 2.7165 no . 3_555
H12 H17B 2.9714 no . 3_555
H13A O1 3.4545 no . 2_555
H13A O2 2.4500 no . 3_565
H13A C5 3.2424 no . 2_555
H13A C14 3.1734 no . 3_565
H13A C17 3.5941 no . 1_565
H13A H5 2.4817 no . 2_555
H13A H13A 3.3264 no . 3_565
H13A H17A 2.8495 no . 1_565
H13A H17A 3.5545 no . 3_555
H13B O1 2.4487 no . 2_555
H13B C5 3.5150 no . 2_555
H13B C7 3.5645 no . 2_555
H13B C8 2.9791 no . 2_555
H13B H5 2.8295 no . 2_555
H13B H8A 2.7787 no . 2_555
H13B H8B 3.1216 no . 2_555
H13B H17A 3.1110 no . 1_565
H13B H17C 3.3945 no . 1_565
H15A O5 3.5553 no . 2_554
H15A C10 3.3462 no . 3_565
H15A H4 2.9711 no . 4_454
H15A H10A 3.3067 no . 3_565
H15A H10B 2.5768 no . 3_565
H15A H15B 3.5105 no . 2_554
H15A H17A 3.5971 no . 1_565
H15B O5 3.0529 no . 2_554
H15B C16 3.2652 no . 2_544
H15B H4 2.9109 no . 4_454
H15B H10A 3.5995 no . 4_554
H15B H15A 3.5105 no . 2_544
H15B H16B 2.8956 no . 2_544
H15B H16C 2.8143 no . 2_544
H16A C4 3.5053 no . 3_665
H16A C8 3.4176 no . 4_554
H16A C9 3.1300 no . 4_554
H16A C10 3.3236 no . 4_554
H16A H3 3.4523 no . 3_665
H16A H4 3.1865 no . 3_665
H16A H8A 3.3339 no . 2_555
H16A H8B 2.8683 no . 4_554
H16A H9B 2.5109 no . 4_554
H16A H10A 2.6545 no . 4_554
H16B O5 2.5641 no . 1_565
H16B C3 3.2437 no . 3_665
H16B C4 3.1352 no . 3_665
H16B H3 2.7872 no . 3_665
H16B H4 2.5729 no . 3_665
H16B H8A 3.2884 no . 2_555
H16B H15B 2.8956 no . 2_554
H16C S1 3.3283 no . 2_554
H16C O2 3.5149 no . 2_554
H16C O4 2.7476 no . 2_554
H16C O5 3.1618 no . 2_554
H16C C4 3.4950 no . 3_665
H16C H4 2.8102 no . 3_665
H16C H10A 2.9714 no . 4_554
H16C H15B 2.8143 no . 2_554
H17A O1 3.3950 no . 2_545
H17A O2 3.1080 no . 3_555
H17A O3 3.0729 no . 1_545
H17A C13 3.1809 no . 1_545
H17A C14 3.0571 no . 1_545
H17A H5 2.8376 no . 2_545
H17A H12 2.7165 no . 3_555
H17A H13A 2.8495 no . 1_545
H17A H13A 3.5545 no . 3_555
H17A H13B 3.1110 no . 1_545
H17A H15A 3.5971 no . 1_545
H17B O2 3.2830 no . 3_555
H17B O4 2.6626 no . 3_555
H17B C5 3.3159 no . 2_545
H17B H5 2.6660 no . 2_545
H17B H12 2.9714 no . 3_555
H17C O1 2.4575 no . 2_545
H17C C5 3.3097 no . 2_545
H17C C7 3.2306 no . 2_545
H17C C8 3.1739 no . 2_545
H17C H5 2.6324 no . 2_545
H17C H8A 3.0552 no . 2_545
H17C H9A 3.0577 no . 2_545
H17C H13B 3.3945 no . 1_545

loop_
_geom_torsion_atom_site_label_1
_geom_torsion_atom_site_label_2
_geom_torsion_atom_site_label_3
_geom_torsion_atom_site_label_4
_geom_torsion
_geom_torsion_publ_flag
_geom_torsion_site_symmetry_1
_geom_torsion_site_symmetry_2
_geom_torsion_site_symmetry_3
_geom_torsion_site_symmetry_4
O4 S1 N1 C1 -172.1(2) no . . . .
O4 S1 N1 C12 44.0(3) no . . . .
O5 S1 N1 C1 -43.3(3) no . . . .
O5 S1 N1 C12 172.8(2) no . . . .
C17 S1 N1 C1 72.6(3) no . . . .
C17 S1 N1 C12 -71.3(3) no . . . .
C7 O1 C8 C9 -47.7(4) no . . . .
C8 O1 C7 C6 -169.4(3) no . . . .
C8 O1 C7 C11 13.4(5) no . . . .
C14 O3 C15 C16 172.9(3) no . . . .
C15 O3 C14 O2 -1.1(5) no . . . .
C15 O3 C14 C13 178.1(3) no . . . .
S1 N1 C1 C2 70.0(4) no . . . .
S1 N1 C1 C6 -111.2(3) no . . . .
S1 N1 C12 C11 101.3(3) no . . . .
S1 N1 C12 C13 -134.3(3) no . . . .
C1 N1 C12 C11 -43.7(4) no . . . .
C1 N1 C12 C13 80.7(4) no . . . .
C12 N1 C1 C2 -145.5(3) no . . . .
C12 N1 C1 C6 33.3(4) no . . . .
N1 C1 C2 C3 -179.6(3) no . . . .
N1 C1 C6 C5 178.8(3) no . . . .
N1 C1 C6 C7 -3.2(5) no . . . .
C2 C1 C6 C5 -2.4(5) no . . . .
C2 C1 C6 C7 175.6(3) no . . . .
C6 C1 C2 C3 1.6(5) no . . . .
C1 C2 C3 C4 0.0(6) no . . . .
C2 C3 C4 C5 -0.9(6) no . . . .
C3 C4 C5 C6 0.1(6) no . . . .
C4 C5 C6 C1 1.5(5) no . . . .
C4 C5 C6 C7 -176.4(3) no . . . .
C1 C6 C7 O1 166.2(3) no . . . .
C1 C6 C7 C11 -16.5(5) no . . . .
C5 C6 C7 O1 -15.8(5) no . . . .
C5 C6 C7 C11 161.5(3) no . . . .
O1 C7 C11 C10 6.6(6) no . . . .
O1 C7 C11 C12 -179.2(3) no . . . .
C6 C7 C11 C10 -170.4(3) no . . . .
C6 C7 C11 C12 3.9(5) no . . . .
O1 C8 C9 C10 62.6(4) no . . . .
C8 C9 C10 C11 -41.1(4) no . . . .
C9 C10 C11 C7 8.7(5) no . . . .
C9 C10 C11 C12 -165.5(3) no . . . .
C7 C11 C12 N1 25.6(5) no . . . .
C7 C11 C12 C13 -96.3(4) no . . . .
C10 C11 C12 N1 -159.9(3) no . . . .
C10 C11 C12 C13 78.1(4) no . . . .
N1 C12 C13 C14 56.8(4) no . . . .
C11 C12 C13 C14 -178.7(3) no . . . .
C12 C13 C14 O2 63.1(5) no . . . .
C12 C13 C14 O3 -116.1(3) no . . . .
